data_7702187
loop_
_publ_author_name
'Osawa, Masahisa'
'Aino, Masa-Aki'
'Nagakura, Takaki'
'Hoshino, Mikio'
'Tanaka, Yuya'
'Akita, Munetaka'

_publ_section_title
;
 Near-unity thermally activated delayed fluorescence efficiency in three-
 and four-coordinate Au(i) complexes with diphosphine ligands.
;
_journal_issue 25
_journal_name_full 'Dalton transactions (Cambridge, England : 2003)'
_journal_page_first 8229
_journal_page_last 8239
_journal_paper_doi 10.1039/c8dt01097h
_journal_volume 47
_journal_year 2018
_chemical_formula_moiety 'C34 H32 Au2 Cl2 P2'
_chemical_formula_sum 'C34 H32 Au2 Cl2 P2'
_chemical_formula_weight 967.38
_space_group_crystal_system triclinic
_space_group_IT_number 2
_space_group_name_Hall '-P 1'
_space_group_name_H-M_alt 'P -1'
_symmetry_Int_Tables_number 2
_audit_creation_date 2016-04-07
_audit_creation_method
;
Olex2 1.2
(compiled 2015.09.30 svn.r3233 for OlexSys, GUI svn.r5103)
;
_audit_update_record
;
2018-03-15 deposited with the CCDC.
2018-05-02 downloaded from the CCDC.
;
_cell_angle_alpha 90.233(1)
_cell_angle_beta 93.362(1)
_cell_angle_gamma 103.812(1)
_cell_formula_units_Z 2
_cell_length_a 11.0644(7)
_cell_length_b 11.2837(7)
_cell_length_c 13.1885(9)
_cell_measurement_reflns_used 8563
_cell_measurement_temperature 90(2)
_cell_measurement_theta_max 28.887
_cell_measurement_theta_min 2.741
_cell_volume 1595.91(18)
_computing_molecular_graphics 'Olex2 (Dolomanov et al., 2009)'
_computing_publication_material 'Olex2 (Dolomanov et al., 2009)'
_computing_structure_refinement 'olex2.refine (Bourhis et al., 2015)'
_computing_structure_solution 'SIR2004 (Burla et al., 2007)'
_diffrn_ambient_temperature 90.15
_diffrn_measured_fraction_theta_full 0.9704
_diffrn_measured_fraction_theta_max 0.9704
_diffrn_measurement_device_type 'Bruker APEX-II CCD'
_diffrn_measurement_method '\f and \w scans'
_diffrn_radiation_monochromator graphite
_diffrn_radiation_type 'Mo K\a'
_diffrn_radiation_wavelength 0.71073
_diffrn_reflns_av_R_equivalents 0.0182
_diffrn_reflns_av_unetI/netI 0.0404
_diffrn_reflns_limit_h_max 13
_diffrn_reflns_limit_h_min -13
_diffrn_reflns_limit_k_max 13
_diffrn_reflns_limit_k_min -13
_diffrn_reflns_limit_l_max 15
_diffrn_reflns_limit_l_min -9
_diffrn_reflns_number 7458
_diffrn_reflns_theta_full 25.0271
_diffrn_reflns_theta_max 25.03
_diffrn_reflns_theta_min 1.55
_diffrn_standards_number 0
_exptl_absorpt_coefficient_mu 9.473
_exptl_absorpt_correction_T_max 0.588
_exptl_absorpt_correction_T_min 0.153
_exptl_absorpt_correction_type multi-scan
_exptl_absorpt_process_details
;
SADABS-2012/1 (Bruker,2012) was used for absorption correction.
wR2(int) was 0.0759 before and 0.0360 after correction.
The Ratio of minimum to maximum transmission is 0.6857.
The \l/2 correction factor is 0.0015.
;
_exptl_crystal_colour colourless
_exptl_crystal_colour_primary colourless
_exptl_crystal_density_diffrn 2.0130
_exptl_crystal_description block
_exptl_crystal_F_000 916.0
_exptl_crystal_size_max 0.265
_exptl_crystal_size_mid 0.173
_exptl_crystal_size_min 0.056
_refine_diff_density_max 3.5875
_refine_diff_density_min -4.2164
_refine_diff_density_rms 0.3313
_refine_ls_d_res_high 0.8400
_refine_ls_d_res_low 13.1635
_refine_ls_extinction_expression Fc^*^=kFc[1+0.001xFc^2^\l^3^/sin(2\q)]^-1/4^
_refine_ls_goodness_of_fit_ref 1.0296
_refine_ls_hydrogen_treatment mixed
_refine_ls_matrix_type full
_refine_ls_number_constraints 56
_refine_ls_number_parameters 365
_refine_ls_number_reflns 5476
_refine_ls_number_restraints 402
_refine_ls_restrained_S_all 0.9913
_refine_ls_R_factor_all 0.0554
_refine_ls_R_factor_gt 0.0532
_refine_ls_shift/su_max 0.0004
_refine_ls_shift/su_mean 0.0000
_refine_ls_structure_factor_coef Fsqd
_refine_ls_weighting_details 'w=1/[\s^2^(Fo^2^)+(0.0000P)^2^+90.1204P] where P=(Fo^2^+2Fc^2^)/3'
_refine_ls_weighting_scheme calc
_refine_ls_wR_factor_gt 0.1341
_refine_ls_wR_factor_ref 0.1354
_reflns_Friedel_coverage 0.0
_reflns_limit_h_max 13
_reflns_limit_h_min -13
_reflns_limit_k_max 13
_reflns_limit_k_min -13
_reflns_limit_l_max 15
_reflns_limit_l_min 0
_reflns_number_gt 5205
_reflns_number_total 5645
_reflns_threshold_expression I>=2u(I)
_cod_data_source_file c8dt01097h2.cif
_cod_data_source_block Complex1d
_cod_database_code 7702187
_olex2_refinement_description
;
1. Fixed Uiso
 At 1.2 times of:
  All C(H) groups
 At 1.5 times of:
  All C(H,H,H) groups
2. Rigid bond restraints
 C15, C14, C17, C16, C13, C18
 with sigma for 1-2 distances of 0.01 and sigma for 1-3 distances of 0.01
 C12, C8, C7, C9, C10, C1, C2, C6, C3, C4, C5, C11
 with sigma for 1-2 distances of 0.01 and sigma for 1-3 distances of 0.01
 C32, C33, C34, C31
 with sigma for 1-2 distances of 0.01 and sigma for 1-3 distances of 0.01
 C15, C14, C17, C16, C13, C18
 with sigma for 1-2 distances of 0.005 and sigma for 1-3 distances of 0.01
3. Uiso/Uaniso restraints and constraints
C15 \\sim C14 \\sim C17 \\sim C16 \\sim C13 \\sim C18: within 2A with sigma of
0.04 and sigma for terminal atoms of 0.08
C12 \\sim C8 \\sim C7 \\sim C9 \\sim C10 \\sim C1 \\sim C2 \\sim C6 \\sim C3
\\sim C4 \\sim C5 \\sim C11: within 2A with sigma of 0.04 and sigma for
terminal atoms of 0.08
C32 \\sim C33 \\sim C34 \\sim C31: within 2A with sigma of 0.04 and sigma for
terminal atoms of 0.08
C15 \\sim C14 \\sim C17 \\sim C16 \\sim C13 \\sim C18: within 1.7A with sigma
of 0.04 and sigma for terminal atoms of 0.08
Uanis(C13) \\sim Ueq, Uanis(C14) \\sim Ueq, Uanis(C15) \\sim Ueq, Uanis(C16)
\\sim Ueq, Uanis(C17) \\sim Ueq, Uanis(C18) \\sim Ueq: with sigma of 0.1 and
sigma for terminal atoms of 0.2
Uanis(C1) \\sim Ueq, Uanis(C2) \\sim Ueq, Uanis(C3) \\sim Ueq, Uanis(C4) \\sim
Ueq, Uanis(C5) \\sim Ueq, Uanis(C6) \\sim Ueq, Uanis(C7) \\sim Ueq, Uanis(C8)
\\sim Ueq, Uanis(C9) \\sim Ueq, Uanis(C10) \\sim Ueq, Uanis(C11) \\sim Ueq,
Uanis(C12) \\sim Ueq: with sigma of 0.1 and sigma for terminal atoms of 0.2
Uanis(C31) \\sim Ueq, Uanis(C32) \\sim Ueq, Uanis(C33) \\sim Ueq, Uanis(C34)
\\sim Ueq: with sigma of 0.1 and sigma for terminal atoms of 0.2
Uanis(C31) \\sim Ueq, Uanis(C32) \\sim Ueq, Uanis(C33) \\sim Ueq, Uanis(C34)
\\sim Ueq: with sigma of 0.1 and sigma for terminal atoms of 0.2
Uanis(C14) \\sim Ueq, Uanis(C20) \\sim Ueq, Uanis(C21) \\sim Ueq: with sigma of
0.1 and sigma for terminal atoms of 0.2
Uanis(C15) \\sim Ueq, Uanis(C14) \\sim Ueq, Uanis(C17) \\sim Ueq, Uanis(C16)
\\sim Ueq, Uanis(C13) \\sim Ueq, Uanis(C18) \\sim Ueq: with sigma of 0.01 and
sigma for terminal atoms of 0.02
4.a Aromatic/amide H refined with riding coordinates:
 C30(H30), C29(H29), C28(H28), C27(H27), C12(H12), C9(H9), C10(H10), C24(H24),
 C21(H21), C22(H22), C23(H23), C15(H15), C17(H17), C16(H16), C18(H18), C6(H6),
 C3(H3), C4(H4), C5(H5), C11(H11)
4.b Idealised Me refined as rotating group:
 C32(H32a,H32b,H32c), C33(H33a,H33b,H33c), C34(H34a,H34b,H34c), C31(H31a,H31b,
 H31c)
;
_olex2_submission_special_instructions 'No special instructions were received'

loop_
_space_group_symop_id
_space_group_symop_operation_xyz
1 x,y,z
2 -x,-y,-z

loop_
_atom_site_label
_atom_site_type_symbol
_atom_site_fract_x
_atom_site_fract_y
_atom_site_fract_z
_atom_site_U_iso_or_equiv
_atom_site_adp_type
_atom_site_occupancy
_atom_site_refinement_flags_posn
_atom_site_refinement_flags_adp
Au2 Au 0.60601(4) 0.72811(4) 0.70770(3) 0.01495(17) Uani 1.000000 . .
Au1 Au 0.79933(5) 0.58377(5) 0.75345(4) 0.02574(19) Uani 1.000000 . .
P2 P 0.7602(2) 0.8413(3) 0.6223(2) 0.0122(6) Uani 1.000000 . .
Cl2 Cl 0.4383(3) 0.6087(3) 0.7823(2) 0.0257(7) Uani 1.000000 . .
P1 P 0.8730(3) 0.7465(2) 0.8538(2) 0.0136(6) Uani 1.000000 . .
Cl1 Cl 0.7311(4) 0.4070(3) 0.6605(3) 0.0412(9) Uani 1.000000 . .
C30 C 0.7285(11) 0.9580(12) 0.4403(9) 0.020(2) Uani 1.000000 . .
H30 H 0.7639(11) 0.8979(12) 0.4112(9) 0.025(3) Uiso 1.000000 R .
C29 C 0.6949(11) 1.0451(12) 0.3788(9) 0.024(3) Uani 1.000000 . .
H29 H 0.7059(11) 1.0441(12) 0.3079(9) 0.029(3) Uiso 1.000000 R .
C28 C 0.6454(11) 1.1331(12) 0.4211(10) 0.025(3) Uani 1.000000 . .
H28 H 0.6224(11) 1.1936(12) 0.3793(10) 0.030(3) Uiso 1.000000 R .
C27 C 0.6292(10) 1.1339(11) 0.5224(10) 0.021(3) Uani 1.000000 . .
H27 H 0.5956(10) 1.1961(11) 0.5501(10) 0.026(3) Uiso 1.000000 R .
C25 C 0.7116(10) 0.9563(10) 0.5443(8) 0.014(2) Uani 1.000000 . .
C26 C 0.6604(10) 1.0459(10) 0.5880(9) 0.016(2) Uani 1.000000 . .
C12 C 0.7511(11) 0.9111(10) 0.9386(8) 0.017(2) Uani 1.000000 . U
H12 H 0.8056(11) 0.9710(10) 0.9015(8) 0.020(3) Uiso 1.000000 R .
C8 C 0.6801(10) 0.7007(10) 0.9899(8) 0.016(2) Uani 1.000000 . U
C7 C 0.7611(10) 0.7909(10) 0.9351(8) 0.013(2) Uani 1.000000 . U
C9 C 0.5932(11) 0.7393(12) 1.0467(9) 0.021(2) Uani 1.000000 . U
H9 H 0.5386(11) 0.6807(12) 1.0847(9) 0.025(3) Uiso 1.000000 R .
C10 C 0.5834(11) 0.8579(12) 1.0500(9) 0.024(2) Uani 1.000000 . U
H10 H 0.5227(11) 0.8800(12) 1.0892(9) 0.029(3) Uiso 1.000000 R .
C32 C 0.6820(12) 0.5702(11) 0.9876(10) 0.024(3) Uani 1.000000 . U
H32a H 0.645(8) 0.533(2) 0.922(3) 0.036(4) Uiso 1.000000 GR .
H32b H 0.7682(14) 0.5624(11) 0.997(7) 0.036(4) Uiso 1.000000 GR .
H32c H 0.633(7) 0.528(2) 1.042(4) 0.036(4) Uiso 1.000000 GR .
C24 C 0.9576(11) 0.7618(10) 0.5461(8) 0.016(2) Uani 1.000000 . .
H24 H 1.0091(11) 0.8216(10) 0.5909(8) 0.019(3) Uiso 1.000000 R .
C21 C 0.8107(13) 0.5872(11) 0.4153(9) 0.026(3) Uani 1.000000 . U
H21 H 0.7611(13) 0.5280(11) 0.3690(9) 0.031(3) Uiso 1.000000 R .
C20 C 0.7532(11) 0.6591(11) 0.4729(9) 0.020(2) Uani 1.000000 . U
C19 C 0.8283(10) 0.7489(9) 0.5393(8) 0.012(2) Uani 1.000000 . .
C22 C 0.9394(13) 0.6000(11) 0.4240(9) 0.024(3) Uani 1.000000 . .
H22 H 0.9765(13) 0.5480(11) 0.3860(9) 0.028(3) Uiso 1.000000 R .
C23 C 1.0113(11) 0.6873(11) 0.4873(9) 0.021(3) Uani 1.000000 . .
H23 H 1.0992(11) 0.6978(11) 0.4917(9) 0.026(3) Uiso 1.000000 R .
C33 C 0.6129(12) 0.6416(14) 0.4599(10) 0.033(3) Uani 1.000000 . U
H33a H 0.5744(14) 0.601(8) 0.520(4) 0.049(5) Uiso 1.000000 GR .
H33b H 0.5929(13) 0.7212(16) 0.452(8) 0.049(5) Uiso 1.000000 GR .
H33c H 0.5808(17) 0.591(8) 0.399(5) 0.049(5) Uiso 1.000000 GR .
C15 C 0.9536(10) 1.0442(10) 0.6626(8) 0.0133(18) Uani 1.000000 . U
H15 H 0.9215(10) 1.0719(10) 0.6011(8) 0.016(2) Uiso 1.000000 R .
C14 C 0.8941(9) 0.9294(9) 0.7009(8) 0.0101(17) Uani 1.000000 . U
C17 C 1.1084(10) 1.0769(10) 0.8017(8) 0.0145(19) Uani 1.000000 . U
H17 H 1.1823(10) 1.1251(10) 0.8352(8) 0.017(2) Uiso 1.000000 R .
C16 C 1.0592(10) 1.1171(10) 0.7147(8) 0.0152(19) Uani 1.000000 . U
H16 H 1.0970(10) 1.1950(10) 0.6893(8) 0.018(2) Uiso 1.000000 R .
C13 C 0.9430(10) 0.8908(9) 0.7927(8) 0.0113(18) Uani 1.000000 . U
C18 C 1.0495(10) 0.9649(10) 0.8410(8) 0.0138(18) Uani 1.000000 . U
H18 H 1.0830(10) 0.9385(10) 0.9025(8) 0.017(2) Uiso 1.000000 R .
C34 C 0.6403(12) 1.0545(12) 0.6989(9) 0.023(3) Uani 1.000000 . U
H34a H 0.7210(13) 1.072(8) 0.7378(11) 0.034(4) Uiso 1.000000 GR .
H34b H 0.599(7) 1.121(5) 0.7107(13) 0.034(4) Uiso 1.000000 GR .
H34c H 0.588(7) 0.977(3) 0.7207(18) 0.034(4) Uiso 1.000000 GR .
C1 C 1.0007(11) 0.7230(10) 0.9389(8) 0.016(2) Uani 1.000000 . U
C2 C 1.1087(11) 0.6975(10) 0.8985(9) 0.019(2) Uani 1.000000 . U
C6 C 0.9948(11) 0.7304(11) 1.0440(9) 0.019(2) Uani 1.000000 . U
H6 H 0.9221(11) 0.7453(11) 1.0713(9) 0.023(3) Uiso 1.000000 R .
C3 C 1.2065(12) 0.6859(12) 0.9658(10) 0.026(2) Uani 1.000000 . U
H3 H 1.2797(12) 0.6712(12) 0.9393(10) 0.031(3) Uiso 1.000000 R .
C31 C 1.1214(14) 0.6843(13) 0.7856(9) 0.030(3) Uani 1.000000 . U
H31a H 1.131(9) 0.764(2) 0.7538(15) 0.046(5) Uiso 1.000000 GR .
H31b H 1.195(5) 0.653(9) 0.7745(9) 0.046(5) Uiso 1.000000 GR .
H31c H 1.047(4) 0.627(7) 0.7553(16) 0.046(5) Uiso 1.000000 GR .
C4 C 1.2010(12) 0.6952(12) 1.0705(10) 0.026(3) Uani 1.000000 . U
H4 H 1.2695(12) 0.6874(12) 1.1147(10) 0.031(3) Uiso 1.000000 R .
C5 C 1.0934(13) 0.7161(12) 1.1096(9) 0.026(3) Uani 1.000000 . U
H5 H 1.0873(13) 0.7206(12) 1.1810(9) 0.032(3) Uiso 1.000000 R .
C11 C 0.6627(11) 0.9456(11) 0.9956(9) 0.021(2) Uani 1.000000 . U
H11 H 0.6567(11) 1.0282(11) 0.9974(9) 0.025(3) Uiso 1.000000 R .

loop_
_atom_site_aniso_label
_atom_site_aniso_U_11
_atom_site_aniso_U_22
_atom_site_aniso_U_33
_atom_site_aniso_U_12
_atom_site_aniso_U_13
_atom_site_aniso_U_23
Au2 0.0110(2) 0.0216(3) 0.0112(2) 0.00136(16) 0.00219(15) 0.00270(16)
Au1 0.0295(3) 0.0252(3) 0.0226(3) 0.0065(2) 0.0019(2) -0.00047(19)
P2 0.0101(13) 0.0160(14) 0.0091(12) 0.0001(10) 0.0002(10) 0.0014(10)
Cl2 0.0151(13) 0.0394(17) 0.0190(14) -0.0022(12) 0.0073(11) 0.0063(12)
P1 0.0215(14) 0.0121(13) 0.0084(12) 0.0054(11) 0.0049(11) 0.0002(10)
Cl1 0.060(2) 0.0278(17) 0.0331(18) 0.0059(16) -0.0025(17) -0.0056(14)
C30 0.017(6) 0.033(7) 0.013(6) 0.010(5) 0.003(5) 0.003(5)
C29 0.019(6) 0.035(7) 0.018(6) 0.005(5) -0.006(5) 0.007(5)
C28 0.015(6) 0.027(7) 0.030(7) 0.002(5) -0.005(5) 0.013(5)
C27 0.012(5) 0.019(6) 0.033(7) 0.004(4) -0.005(5) 0.001(5)
C25 0.010(5) 0.017(5) 0.011(5) -0.001(4) -0.003(4) 0.006(4)
C26 0.008(5) 0.018(6) 0.018(6) -0.002(4) -0.004(4) -0.004(4)
C12 0.021(5) 0.019(5) 0.012(5) 0.007(4) -0.003(4) 0.000(4)
C8 0.016(5) 0.019(5) 0.013(5) 0.001(4) 0.001(4) 0.002(4)
C7 0.013(5) 0.016(5) 0.010(5) 0.002(4) -0.001(4) -0.002(4)
C9 0.014(5) 0.030(5) 0.017(5) 0.002(4) 0.002(4) 0.003(5)
C10 0.016(5) 0.038(6) 0.021(6) 0.011(5) 0.001(4) -0.005(5)
C32 0.022(6) 0.021(6) 0.029(7) 0.003(5) 0.012(5) 0.005(5)
C24 0.020(6) 0.019(6) 0.010(5) 0.004(5) -0.001(4) 0.007(4)
C21 0.043(8) 0.010(5) 0.019(6) -0.003(5) 0.005(5) -0.004(5)
C20 0.021(6) 0.016(6) 0.020(6) -0.005(5) 0.002(5) -0.003(5)
C19 0.010(5) 0.012(5) 0.013(5) 0.001(4) 0.003(4) 0.003(4)
C22 0.044(8) 0.019(6) 0.013(6) 0.018(6) 0.008(5) 0.003(5)
C23 0.022(6) 0.025(6) 0.022(6) 0.015(5) 0.003(5) 0.006(5)
C33 0.022(7) 0.042(8) 0.025(7) -0.010(6) 0.002(5) -0.017(6)
C15 0.013(4) 0.016(4) 0.012(4) 0.004(3) 0.003(3) 0.002(3)
C14 0.010(4) 0.012(4) 0.009(4) 0.003(3) 0.002(3) -0.001(3)
C17 0.014(4) 0.016(4) 0.013(4) 0.004(3) 0.002(3) -0.004(3)
C16 0.014(4) 0.015(4) 0.016(4) 0.002(3) 0.004(3) 0.000(3)
C13 0.015(4) 0.013(4) 0.008(4) 0.005(3) 0.003(3) -0.000(3)
C18 0.015(4) 0.017(4) 0.011(4) 0.008(3) -0.002(3) -0.001(3)
C34 0.023(6) 0.026(6) 0.018(6) 0.006(5) -0.001(5) -0.006(5)
C1 0.024(5) 0.014(5) 0.012(4) 0.010(4) 0.006(4) 0.005(4)
C2 0.025(6) 0.017(5) 0.017(5) 0.009(4) 0.008(4) 0.005(4)
C6 0.026(5) 0.021(6) 0.015(5) 0.011(5) 0.006(4) -0.001(4)
C3 0.031(6) 0.026(6) 0.025(5) 0.017(5) 0.005(4) 0.001(5)
C31 0.044(8) 0.043(8) 0.015(6) 0.029(7) 0.012(6) 0.003(5)
C4 0.029(6) 0.030(6) 0.024(5) 0.017(5) -0.004(5) 0.002(5)
C5 0.035(6) 0.034(7) 0.013(5) 0.014(5) -0.001(4) -0.003(5)
C11 0.023(6) 0.021(5) 0.021(6) 0.011(4) -0.003(4) -0.005(4)

loop_
_atom_type_symbol
_atom_type_scat_dispersion_real
_atom_type_scat_dispersion_imag
_atom_type_scat_Cromer_Mann_a1
_atom_type_scat_Cromer_Mann_a2
_atom_type_scat_Cromer_Mann_a3
_atom_type_scat_Cromer_Mann_a4
_atom_type_scat_Cromer_Mann_b1
_atom_type_scat_Cromer_Mann_b2
_atom_type_scat_Cromer_Mann_b3
_atom_type_scat_Cromer_Mann_b4
_atom_type_scat_Cromer_Mann_c
_atom_type_scat_source
_atom_type_scat_dispersion_source
H 0.00000 0.00000 0.49300 0.32291 0.14019 0.04081 10.51090 26.12570 3.14236 57.79970 0.0030380000826 'International Tables Volume C Table 6.1.1.4 (pp. 500-502)' 'Henke, Gullikson and Davis, At. Data and Nucl. Data Tables, 1993, 54, 2'
C 0.00347 0.00161 2.31000 1.02000 1.58860 0.86500 20.84390 10.20750 0.56870 51.65120 0.215599998832 'International Tables Volume C Table 6.1.1.4 (pp. 500-502)' 'Henke, Gullikson and Davis, At. Data and Nucl. Data Tables, 1993, 54, 2'
Cl 0.14873 0.16029 11.46040 7.19640 6.25560 1.64550 0.01040 1.16620 18.51940 47.77840 -9.55739974976 'International Tables Volume C Table 6.1.1.4 (pp. 500-502)' 'Henke, Gullikson and Davis, At. Data and Nucl. Data Tables, 1993, 54, 2'
Au -1.84507 8.87037 16.88190 18.59130 25.55820 5.86000 0.46110 8.62160 1.48260 36.39560 12.0657997131 'International Tables Volume C Table 6.1.1.4 (pp. 500-502)' 'Henke, Gullikson and Davis, At. Data and Nucl. Data Tables, 1993, 54, 2'
P 0.10434 0.09671 6.43450 4.17910 1.78000 1.49080 1.90670 27.15700 0.52600 68.16450 1.11489999294 'International Tables Volume C Table 6.1.1.4 (pp. 500-502)' 'Henke, Gullikson and Davis, At. Data and Nucl. Data Tables, 1993, 54, 2'

loop_
_geom_angle_atom_site_label_1
_geom_angle_atom_site_label_2
_geom_angle_atom_site_label_3
_geom_angle
P2 Au2 Au1 81.75(7)
Cl2 Au2 Au1 100.52(8)
Cl2 Au2 P2 175.15(10)
P1 Au1 Au2 79.16(8)
Cl1 Au1 Au2 105.13(11)
Cl1 Au1 P1 175.00(13)
C25 P2 Au2 113.4(4)
C19 P2 Au2 112.2(3)
C19 P2 C25 107.3(5)
C14 P2 Au2 115.5(3)
C14 P2 C25 103.6(5)
C14 P2 C19 104.0(5)
C7 P1 Au1 116.3(4)
C13 P1 Au1 117.3(3)
C13 P1 C7 102.5(5)
C1 P1 Au1 110.4(4)
C1 P1 C7 106.2(5)
C1 P1 C13 102.6(5)
C29 C30 H30 119.3(7)
C25 C30 H30 119.3(7)
C25 C30 C29 121.4(12)
H29 C29 C30 120.3(7)
C28 C29 C30 119.3(12)
C28 C29 H29 120.3(7)
H28 C28 C29 119.9(7)
C27 C28 C29 120.2(12)
C27 C28 H28 119.9(8)
H27 C27 C28 118.8(8)
C26 C27 C28 122.5(12)
C26 C27 H27 118.8(7)
C30 C25 P2 119.6(9)
C26 C25 P2 120.9(8)
C26 C25 C30 119.5(10)
C25 C26 C27 117.0(10)
C34 C26 C27 118.8(11)
C34 C26 C25 124.1(11)
C7 C12 H12 119.4(7)
C11 C12 H12 119.4(7)
C11 C12 C7 121.2(11)
C9 C8 C7 117.0(11)
C32 C8 C7 123.3(10)
C32 C8 C9 119.7(10)
C12 C7 P1 120.3(8)
C8 C7 P1 119.8(8)
C8 C7 C12 119.9(10)
H9 C9 C8 118.5(7)
C10 C9 C8 123.0(11)
C10 C9 H9 118.5(7)
H10 C10 C9 120.2(7)
C11 C10 C9 119.7(11)
C11 C10 H10 120.2(7)
H32a C32 C8 109.5
H32b C32 C8 109.5
H32b C32 H32a 109.5
H32c C32 C8 109.5
H32c C32 H32a 109.5
H32c C32 H32b 109.5
C19 C24 H24 119.9(6)
C23 C24 H24 119.9(7)
C23 C24 C19 120.3(11)
C20 C21 H21 119.2(7)
C22 C21 H21 119.2(7)
C22 C21 C20 121.5(11)
C19 C20 C21 118.6(11)
C33 C20 C21 119.2(11)
C33 C20 C19 122.1(11)
C24 C19 P2 119.3(8)
C20 C19 P2 121.5(8)
C20 C19 C24 119.1(10)
H22 C22 C21 120.2(7)
C23 C22 C21 119.5(11)
C23 C22 H22 120.2(7)
C22 C23 C24 120.8(11)
H23 C23 C24 119.6(7)
H23 C23 C22 119.6(7)
H33a C33 C20 109.5
H33b C33 C20 109.5
H33b C33 H33a 109.5
H33c C33 C20 109.5
H33c C33 H33a 109.5
H33c C33 H33b 109.5
C14 C15 H15 119.8(6)
C16 C15 H15 119.8(6)
C16 C15 C14 120.5(10)
C15 C14 P2 115.7(8)
C13 C14 P2 125.6(8)
C13 C14 C15 118.7(9)
C16 C17 H17 120.2(7)
C18 C17 H17 120.2(6)
C18 C17 C16 119.6(10)
C17 C16 C15 120.4(10)
H16 C16 C15 119.8(6)
H16 C16 C17 119.8(7)
C14 C13 P1 123.6(8)
C18 C13 P1 117.3(8)
C18 C13 C14 119.0(10)
C13 C18 C17 121.7(10)
H18 C18 C17 119.1(6)
H18 C18 C13 119.1(6)
H34a C34 C26 109.5
H34b C34 C26 109.5
H34b C34 H34a 109.5
H34c C34 C26 109.5
H34c C34 H34a 109.5
H34c C34 H34b 109.5
C2 C1 P1 120.2(8)
C6 C1 P1 120.8(9)
C6 C1 C2 119.0(11)
C3 C2 C1 118.4(11)
C31 C2 C1 122.6(11)
C31 C2 C3 119.0(11)
H6 C6 C1 119.4(7)
C5 C6 C1 121.2(11)
C5 C6 H6 119.4(7)
H3 C3 C2 118.8(7)
C4 C3 C2 122.3(12)
C4 C3 H3 118.8(8)
H31a C31 C2 109.5
H31b C31 C2 109.5
H31b C31 H31a 109.5
H31c C31 C2 109.5
H31c C31 H31a 109.5
H31c C31 H31b 109.5
H4 C4 C3 120.5(8)
C5 C4 C3 119.0(12)
C5 C4 H4 120.5(7)
C4 C5 C6 120.0(11)
H5 C5 C6 120.0(7)
H5 C5 C4 120.0(7)
C10 C11 C12 119.2(11)
H11 C11 C12 120.4(7)
H11 C11 C10 120.4(7)

loop_
_geom_bond_atom_site_label_1
_geom_bond_atom_site_label_2
_geom_bond_distance
Au2 Au1 3.0186(7)
Au2 P2 2.237(3)
Au2 Cl2 2.293(3)
Au1 P1 2.219(3)
Au1 Cl1 2.281(3)
P2 C25 1.820(11)
P2 C19 1.822(11)
P2 C14 1.835(10)
P1 C7 1.838(11)
P1 C13 1.839(11)
P1 C1 1.822(12)
C30 H30 0.9500
C30 C29 1.381(17)
C30 C25 1.395(16)
C29 H29 0.9500
C29 C28 1.374(19)
C28 H28 0.9500
C28 C27 1.359(18)
C27 H27 0.9500
C27 C26 1.411(17)
C25 C26 1.407(16)
C26 C34 1.498(16)
C12 H12 0.9500
C12 C7 1.388(16)
C12 C11 1.392(16)
C8 C7 1.418(15)
C8 C9 1.399(16)
C8 C32 1.478(16)
C9 H9 0.9500
C9 C10 1.368(18)
C10 H10 0.9500
C10 C11 1.389(18)
C32 H32a 0.9800
C32 H32b 0.9800
C32 H32c 0.9800
C24 H24 0.9500
C24 C19 1.401(15)
C24 C23 1.396(17)
C21 H21 0.9500
C21 C20 1.392(18)
C21 C22 1.394(19)
C20 C19 1.410(15)
C20 C33 1.517(18)
C22 H22 0.9500
C22 C23 1.357(18)
C23 H23 0.9500
C33 H33a 0.9800
C33 H33b 0.9800
C33 H33c 0.9800
C15 H15 0.9500
C15 C14 1.415(15)
C15 C16 1.398(15)
C14 C13 1.410(15)
C17 H17 0.9500
C17 C16 1.367(16)
C17 C18 1.394(16)
C16 H16 0.9500
C13 C18 1.390(15)
C18 H18 0.9500
C34 H34a 0.9800
C34 H34b 0.9800
C34 H34c 0.9800
C1 C2 1.426(16)
C1 C6 1.395(16)
C2 C3 1.389(18)
C2 C31 1.515(16)
C6 H6 0.9500
C6 C5 1.392(18)
C3 H3 0.9500
C3 C4 1.390(18)
C31 H31a 0.9800
C31 H31b 0.9800
C31 H31c 0.9800
C4 H4 0.9500
C4 C5 1.395(18)
C5 H5 0.9500
C11 H11 0.9500

loop_
_restr_u_iso_atom_site_label
_restr_u_iso_weight_param
C12 0.1000
C8 0.1000
C7 0.1000
C9 0.1000
C10 0.1000
C32 0.1000
C32 0.1000
C21 0.1000
C20 0.1000
C33 0.1000
C33 0.1000
C15 0.0100
C15 0.1000
C14 0.1000
C14 0.0100
C14 0.1000
C17 0.0100
C17 0.1000
C16 0.0100
C16 0.1000
C13 0.1000
C13 0.0100
C18 0.1000
C18 0.0100
C34 0.1000
C34 0.1000
C1 0.1000
C2 0.1000
C6 0.1000
C3 0.1000
C31 0.1000
C31 0.1000
C4 0.1000
C5 0.1000
C11 0.1000

loop_
_restr_u_rigid_atom_site_label_1
_restr_u_rigid_atom_site_label_2
_restr_u_rigid_target_weight_param
_restr_u_rigid_u_parallel
_restr_u_rigid_diff
C12 C8 0.0100 0.0179 0.0021
C12 C7 0.0100 0.0170 0.0002
C12 C10 0.0100 0.0206 0.0019
C12 C11 0.0100 0.0193 0.0010
C8 C7 0.0100 0.0138 -0.0016
C8 C9 0.0100 0.0191 -0.0021
C8 C10 0.0100 0.0217 -0.0004
C7 C9 0.0100 0.0138 -0.0006
C7 C11 0.0100 0.0146 0.0024
C9 C10 0.0100 0.0332 -0.0022
C9 C11 0.0100 0.0261 0.0010
C10 C11 0.0100 0.0319 0.0014
C15 C14 0.0100 0.0131 0.0009
C15 C14 0.0050 0.0131 0.0009
C15 C17 0.0100 0.0142 -0.0001
C15 C17 0.0100 0.0142 -0.0001
C15 C16 0.0100 0.0158 -0.0001
C15 C16 0.0050 0.0158 -0.0001
C15 C13 0.0100 0.0114 0.0007
C15 C13 0.0100 0.0114 0.0007
C14 C16 0.0100 0.0129 -0.0021
C14 C16 0.0100 0.0129 -0.0021
C14 C13 0.0050 0.0111 0.0001
C14 C13 0.0100 0.0111 0.0001
C14 C18 0.0100 0.0104 0.0002
C14 C18 0.0100 0.0104 0.0002
C17 C16 0.0050 0.0176 -0.0009
C17 C16 0.0100 0.0176 -0.0009
C17 C13 0.0100 0.0154 0.0004
C17 C13 0.0100 0.0154 0.0004
C17 C18 0.0100 0.0187 -0.0010
C17 C18 0.0050 0.0187 -0.0010
C16 C18 0.0100 0.0155 0.0013
C16 C18 0.0100 0.0155 0.0013
C13 C18 0.0100 0.0151 0.0005
C13 C18 0.0050 0.0151 0.0005
C1 C2 0.0100 0.0158 -0.0001
C1 C6 0.0100 0.0123 -0.0022
C1 C3 0.0100 0.0214 -0.0029
C1 C5 0.0100 0.0153 -0.0002
C2 C6 0.0100 0.0121 0.0020
C2 C3 0.0100 0.0261 -0.0024
C2 C4 0.0100 0.0208 0.0021
C6 C4 0.0100 0.0209 0.0018
C6 C5 0.0100 0.0235 0.0006
C3 C4 0.0100 0.0246 -0.0009
C3 C5 0.0100 0.0197 0.0006
C4 C5 0.0100 0.0267 -0.0018

loop_
_restr_u_similar_atom_site_label_1
_restr_u_similar_atom_site_label_2
_restr_u_similar_weight_param
C12 C7 0.0400
C12 C11 0.0400
C8 C7 0.0400
C8 C9 0.0400
C9 C10 0.0400
C10 C11 0.0400
C15 C14 0.0400
C15 C14 0.0400
C15 C16 0.0400
C15 C16 0.0400
C14 C13 0.0400
C14 C13 0.0400
C17 C16 0.0400
C17 C16 0.0400
C17 C18 0.0400
C17 C18 0.0400
C13 C18 0.0400
C13 C18 0.0400
C1 C2 0.0400
C1 C6 0.0400
C2 C3 0.0400
C6 C5 0.0400
C3 C4 0.0400
C4 C5 0.0400
